data_4131287
loop_
_publ_author_name
'de Orbe, M. Elena'
'Amen\'os, Laura'
'Kirillova, Mariia S.'
'Wang, Yahui'
'L\'opez-Carrillo, Ver\'onica'
'Maseras, Feliu'
'Echavarren, Antonio M.'

_publ_section_title
;
 Cyclobutene vs 1,3-Diene Formation in the Gold-Catalyzed Reaction of
 Alkynes with Alkenes: The Complete Mechanistic Picture.
;
_journal_issue 30
_journal_name_full 'Journal of the American Chemical Society'
_journal_page_first 10302
_journal_page_last 10311
_journal_paper_doi 10.1021/jacs.7b03005
_journal_volume 139
_journal_year 2017
_chemical_formula_sum 'C33 H28 O'
_chemical_formula_weight 440.55
_space_group_IT_number 14
_space_group_name_Hall '-P 2ybc'
_space_group_name_H-M_alt 'P 1 21/c 1'
_symmetry_cell_setting monoclinic
_symmetry_space_group_name_H-M 'P 1 21/c 1'
_atom_sites_solution_hydrogens geom
_audit_creation_method SHELXL-2014
_cell_angle_alpha 90
_cell_angle_beta 91.340(2)
_cell_angle_gamma 90
_cell_formula_units_Z 8
_cell_length_a 22.2327(12)
_cell_length_b 5.5071(4)
_cell_length_c 38.990(2)
_cell_measurement_reflns_used 5953
_cell_measurement_temperature 100(2)
_cell_measurement_theta_max 25.49
_cell_measurement_theta_min 2.30
_cell_volume 4772.5(5)
_computing_cell_refinement 'Bruker APEX2 v2014.9-0'
_computing_data_collection 'Bruker APEX2 v2014.9-0'
_computing_data_reduction 'Bruker SAINT V7.60A'
_computing_molecular_graphics 'Bruker SHELXTL'
_computing_publication_material 'Bruker SHELXTL'
_computing_structure_refinement 'SHELXL-2014 (Sheldrick, 2014)'
_computing_structure_solution Sir2011
_diffrn_ambient_temperature 100(2)
_diffrn_detector_area_resol_mean 512
_diffrn_detector_type '4K CCD area detector APEX II'
_diffrn_measured_fraction_theta_full 1.000
_diffrn_measured_fraction_theta_max 0.998
_diffrn_measurement_device_type 'APEX DUO Kappa 4-axis goniometer'
_diffrn_measurement_method
;
 Fullsphere data collection, phi and omega scans
;
_diffrn_measurement_specimen_support 'magnetic support with MicroMount'
_diffrn_radiation_monochromator 'Quazar MX Multilayer Optics'
_diffrn_radiation_type MoK\a
_diffrn_radiation_wavelength 0.71073
_diffrn_reflns_av_R_equivalents 0.0839
_diffrn_reflns_av_unetI/netI 0.0755
_diffrn_reflns_Laue_measured_fraction_full 1.000
_diffrn_reflns_Laue_measured_fraction_max 0.998
_diffrn_reflns_limit_h_max 19
_diffrn_reflns_limit_h_min -26
_diffrn_reflns_limit_k_max 6
_diffrn_reflns_limit_k_min -6
_diffrn_reflns_limit_l_max 47
_diffrn_reflns_limit_l_min -47
_diffrn_reflns_number 42279
_diffrn_reflns_point_group_measured_fraction_full 1.000
_diffrn_reflns_point_group_measured_fraction_max 0.998
_diffrn_reflns_theta_full 25.242
_diffrn_reflns_theta_max 25.553
_diffrn_reflns_theta_min 0.916
_diffrn_source 'Microfocus source E025 IuS'
_diffrn_source_current 0.6
_diffrn_source_power 50
_diffrn_source_size '0.2 mm x 0.2 mm fine focus'
_diffrn_source_type 'Bruker APEX DUO'
_exptl_absorpt_coefficient_mu 0.072
_exptl_absorpt_correction_T_max 0.993
_exptl_absorpt_correction_T_min 0.76
_exptl_absorpt_correction_type empirical
_exptl_absorpt_process_details
; 
 SADABS Version 2008/1 Bruker-Nonius
 Blessing, Acta Cryst. (1995) A51 33-38
;
_exptl_crystal_colour colourless
_exptl_crystal_density_diffrn 1.226
_exptl_crystal_description needle
_exptl_crystal_F_000 1872
_exptl_crystal_size_max 0.50
_exptl_crystal_size_mid 0.15
_exptl_crystal_size_min 0.10
_refine_diff_density_max 0.216
_refine_diff_density_min -0.272
_refine_diff_density_rms 0.047
_refine_ls_extinction_method none
_refine_ls_goodness_of_fit_ref 1.054
_refine_ls_hydrogen_treatment constr
_refine_ls_matrix_type full
_refine_ls_number_parameters 615
_refine_ls_number_reflns 8935
_refine_ls_number_restraints 0
_refine_ls_restrained_S_all 1.054
_refine_ls_R_factor_all 0.1011
_refine_ls_R_factor_gt 0.0568
_refine_ls_shift/su_max 0.000
_refine_ls_shift/su_mean 0.000
_refine_ls_structure_factor_coef Fsqd
_refine_ls_weighting_details 'w=1/[\s^2^(Fo^2^)+(0.0330P)^2^+2.8664P] where P=(Fo^2^+2Fc^2^)/3'
_refine_ls_weighting_scheme calc
_refine_ls_wR_factor_gt 0.1127
_refine_ls_wR_factor_ref 0.1266
_reflns_Friedel_coverage 0.000
_reflns_number_gt 5909
_reflns_number_total 8935
_reflns_threshold_expression 'I > 2\s(I)'
_cod_data_source_file ja7b03005_si_005.cif
_cod_data_source_block mo_KMS_M27_0m
_cod_depositor_comments
;
The following automatic conversions were performed:

data item '_symmetry_cell_setting' value 'Monoclinic' was changed to
'monoclinic' in accordance with the
/home/saulius/struct/COD-crude-data/automatic-downloads/DataCite-retrospective/ACS/depositions/lib/dictionaries/cif_core.dic
dictionary named 'cif_core.dic' version 2.4.2 last updated on
2011-04-26.

Automatic conversion script
Id: cif_fix_values 6909 2019-04-08 15:41:33Z antanas 
;
_cod_original_sg_symbol_H-M P2(1)/c
_cod_database_code 4131287
_shelx_space_group_comment
;
The symmetry employed for this shelxl refinement is uniquely defined
by the following loop, which should always be used as a source of
symmetry information in preference to the above space-group names.
They are only intended as comments.
;
_shelx_estimated_absorpt_t_min 0.965
_shelx_estimated_absorpt_t_max 0.993
_shelxl_version_number 2014-3

loop_
_space_group_symop_operation_xyz
'x, y, z'
'-x, y+1/2, -z+1/2'
'-x, -y, -z'
'x, -y-1/2, z-1/2'

loop_
_atom_site_label
_atom_site_type_symbol
_atom_site_fract_x
_atom_site_fract_y
_atom_site_fract_z
_atom_site_U_iso_or_equiv
_atom_site_adp_type
_atom_site_occupancy
_atom_site_site_symmetry_order
_atom_site_calc_flag
_atom_site_refinement_flags_posn
_atom_site_refinement_flags_adp
C1A C 0.31661(9) 0.3391(5) 0.43762(5) 0.0211(5) Uani 1 1 d . .
C2A C 0.36318(9) 0.1777(4) 0.45232(6) 0.0212(5) Uani 1 1 d . .
C3A C 0.37466(10) 0.1641(5) 0.48746(6) 0.0270(6) Uani 1 1 d . .
H3A H 0.3548 0.2724 0.5024 0.032 Uiso 1 1 calc R U
C4A C 0.41448(10) -0.0042(5) 0.50090(6) 0.0304(6) Uani 1 1 d . .
H4A H 0.4224 -0.0095 0.5249 0.037 Uiso 1 1 calc R U
C5A C 0.44294(10) -0.1659(5) 0.47941(6) 0.0284(6) Uani 1 1 d . .
H5A H 0.4690 -0.2869 0.4888 0.034 Uiso 1 1 calc R U
C6A C 0.43333(10) -0.1508(5) 0.44438(6) 0.0252(6) Uani 1 1 d . .
H6A H 0.4534 -0.2601 0.4297 0.030 Uiso 1 1 calc R U
C7A C 0.39453(9) 0.0230(5) 0.43038(5) 0.0203(5) Uani 1 1 d . .
C8A C 0.38775(9) 0.0513(4) 0.39287(5) 0.0191(5) Uani 1 1 d . .
H8A H 0.3963 -0.0977 0.3791 0.023 Uiso 1 1 calc R U
C9A C 0.33770(9) 0.2149(4) 0.37816(5) 0.0189(5) Uani 1 1 d . .
C10A C 0.30195(9) 0.3446(4) 0.40423(5) 0.0200(5) Uani 1 1 d . .
H10A H 0.2675 0.4344 0.3969 0.024 Uiso 1 1 calc R U
C11A C 0.24421(10) 0.6392(5) 0.45168(6) 0.0311(6) Uani 1 1 d . .
H11A H 0.2627 0.7575 0.4364 0.047 Uiso 1 1 calc R U
H11B H 0.2283 0.7234 0.4717 0.047 Uiso 1 1 calc R U
H11C H 0.2113 0.5554 0.4394 0.047 Uiso 1 1 calc R U
C12A C 0.40340(9) 0.2899(4) 0.37583(5) 0.0197(5) Uani 1 1 d . .
H12A H 0.4162 0.4221 0.3920 0.024 Uiso 1 1 calc R U
C13A C 0.43590(9) 0.2850(4) 0.34288(5) 0.0186(5) Uani 1 1 d . .
H13A H 0.4268 0.1404 0.3281 0.022 Uiso 1 1 calc R U
C14A C 0.49830(9) 0.3851(4) 0.33927(5) 0.0199(5) Uani 1 1 d . .
H14A H 0.5231 0.2950 0.3224 0.024 Uiso 1 1 calc R U
C15A C 0.44534(9) 0.5196(5) 0.32311(5) 0.0187(5) Uani 1 1 d . .
H15A H 0.4335 0.6694 0.3358 0.022 Uiso 1 1 calc R U
C16A C 0.53424(9) 0.4963(5) 0.36826(5) 0.0194(5) Uani 1 1 d . .
C17A C 0.54414(10) 0.3742(5) 0.39908(6) 0.0266(6) Uani 1 1 d . .
H17A H 0.5243 0.2244 0.4030 0.032 Uiso 1 1 calc R U
C18A C 0.58279(11) 0.4696(5) 0.42410(6) 0.0328(7) Uani 1 1 d . .
H18A H 0.5892 0.3842 0.4450 0.039 Uiso 1 1 calc R U
C19A C 0.61191(10) 0.6869(5) 0.41885(6) 0.0294(6) Uani 1 1 d . .
H19A H 0.6394 0.7484 0.4357 0.035 Uiso 1 1 calc R U
C20A C 0.60076(10) 0.8143(5) 0.38890(6) 0.0270(6) Uani 1 1 d . .
H20A H 0.6200 0.9659 0.3853 0.032 Uiso 1 1 calc R U
C21A C 0.56140(9) 0.7208(5) 0.36403(6) 0.0234(6) Uani 1 1 d . .
H21A H 0.5530 0.8121 0.3438 0.028 Uiso 1 1 calc R U
C22A C 0.43102(9) 0.5269(4) 0.28564(5) 0.0186(5) Uani 1 1 d . .
C23A C 0.44799(9) 0.3430(5) 0.26354(5) 0.0208(5) Uani 1 1 d . .
H23A H 0.4735 0.2161 0.2717 0.025 Uiso 1 1 calc R U
C24A C 0.42802(10) 0.3432(5) 0.22958(6) 0.0237(6) Uani 1 1 d . .
H24A H 0.4396 0.2156 0.2147 0.028 Uiso 1 1 calc R U
C25A C 0.39146(9) 0.5276(5) 0.21722(6) 0.0230(6) Uani 1 1 d . .
H25A H 0.3773 0.5258 0.1940 0.028 Uiso 1 1 calc R U
C26A C 0.37565(10) 0.7147(5) 0.23883(6) 0.0243(6) Uani 1 1 d . .
H26A H 0.3515 0.8446 0.2303 0.029 Uiso 1 1 calc R U
C27A C 0.39493(9) 0.7135(5) 0.27287(6) 0.0213(5) Uani 1 1 d . .
H27A H 0.3834 0.8416 0.2876 0.026 Uiso 1 1 calc R U
C28A C 0.30381(9) 0.1346(5) 0.34639(5) 0.0200(5) Uani 1 1 d . .
C29A C 0.30250(9) 0.2764(5) 0.31683(5) 0.0237(6) Uani 1 1 d . .
H29A H 0.3230 0.4278 0.3168 0.028 Uiso 1 1 calc R U
C30A C 0.27164(10) 0.1995(5) 0.28741(6) 0.0308(6) Uani 1 1 d . .
H30A H 0.2720 0.2963 0.2672 0.037 Uiso 1 1 calc R U
C31A C 0.24054(10) -0.0165(5) 0.28739(6) 0.0311(7) Uani 1 1 d . .
H31A H 0.2197 -0.0698 0.2672 0.037 Uiso 1 1 calc R U
C32A C 0.23981(11) -0.1559(5) 0.31702(6) 0.0321(6) Uani 1 1 d . .
H32A H 0.2173 -0.3024 0.3174 0.039 Uiso 1 1 calc R U
C33A C 0.27177(10) -0.0821(5) 0.34593(6) 0.0268(6) Uani 1 1 d . .
H33A H 0.2719 -0.1812 0.3659 0.032 Uiso 1 1 calc R U
O1A O 0.28817(7) 0.4669(3) 0.46272(4) 0.0275(4) Uani 1 1 d . .
C1B C 0.11746(10) 0.1876(5) 0.03874(6) 0.0239(6) Uani 1 1 d . .
C2B C 0.16371(9) 0.3659(5) 0.04954(6) 0.0232(6) Uani 1 1 d . .
C3B C 0.21687(10) 0.3967(5) 0.03158(6) 0.0282(6) Uani 1 1 d . .
H3B H 0.2255 0.2927 0.0129 0.034 Uiso 1 1 calc R U
C4B C 0.25700(10) 0.5792(5) 0.04108(6) 0.0314(7) Uani 1 1 d . .
H4B H 0.2928 0.6009 0.0286 0.038 Uiso 1 1 calc R U
C5B C 0.24541(10) 0.7290(5) 0.06840(6) 0.0311(6) Uani 1 1 d . .
H5B H 0.2732 0.8529 0.0748 0.037 Uiso 1 1 calc R U
C6B C 0.19316(10) 0.6981(5) 0.08640(6) 0.0275(6) Uani 1 1 d . .
H6B H 0.1852 0.8022 0.1052 0.033 Uiso 1 1 calc R U
C7B C 0.15202(9) 0.5173(5) 0.07751(6) 0.0225(6) Uani 1 1 d . .
C8B C 0.09702(9) 0.4844(5) 0.09757(6) 0.0238(6) Uani 1 1 d . .
H8B H 0.0818 0.6348 0.1088 0.029 Uiso 1 1 calc R U
C9B C 0.04811(9) 0.3081(5) 0.08461(6) 0.0231(6) Uani 1 1 d . .
C10B C 0.06387(9) 0.1696(5) 0.05347(6) 0.0240(6) Uani 1 1 d . .
H10B H 0.0346 0.0635 0.0435 0.029 Uiso 1 1 calc R U
C11B C 0.09498(11) -0.1311(5) -0.00094(6) 0.0362(7) Uani 1 1 d . .
H11D H 0.0866 -0.2445 0.0177 0.054 Uiso 1 1 calc R U
H11E H 0.1132 -0.2194 -0.0199 0.054 Uiso 1 1 calc R U
H11F H 0.0574 -0.0554 -0.0090 0.054 Uiso 1 1 calc R U
C12B C 0.08507(9) 0.2494(5) 0.11675(6) 0.0228(6) Uani 1 1 d . .
H12B H 0.1162 0.1209 0.1136 0.027 Uiso 1 1 calc R U
C13B C 0.06161(10) 0.2648(5) 0.15228(6) 0.0234(6) Uani 1 1 d . .
H13B H 0.0341 0.4047 0.1565 0.028 Uiso 1 1 calc R U
C14B C 0.10118(9) 0.1914(5) 0.18246(6) 0.0243(6) Uani 1 1 d . .
H14B H 0.0956 0.2905 0.2037 0.029 Uiso 1 1 calc R U
C15B C 0.04796(9) 0.0356(5) 0.17224(6) 0.0221(5) Uani 1 1 d . .
H15B H 0.0587 -0.1183 0.1602 0.027 Uiso 1 1 calc R U
C16B C 0.16425(10) 0.1052(5) 0.17736(6) 0.0240(6) Uani 1 1 d . .
C17B C 0.20393(10) 0.2510(5) 0.15956(6) 0.0319(6) Uani 1 1 d . .
H17B H 0.1907 0.4033 0.1508 0.038 Uiso 1 1 calc R U
C18B C 0.26265(10) 0.1762(6) 0.15452(7) 0.0383(7) Uani 1 1 d . .
H18B H 0.2891 0.2764 0.1420 0.046 Uiso 1 1 calc R U
C19B C 0.28273(10) -0.0403(6) 0.16740(6) 0.0353(7) Uani 1 1 d . .
H19B H 0.3230 -0.0905 0.1640 0.042 Uiso 1 1 calc R U
C20B C 0.24407(10) -0.1856(6) 0.18541(6) 0.0349(7) Uani 1 1 d . .
H20B H 0.2580 -0.3353 0.1947 0.042 Uiso 1 1 calc R U
C21B C 0.18496(10) -0.1144(5) 0.19004(6) 0.0300(6) Uani 1 1 d . .
H21B H 0.1585 -0.2177 0.2021 0.036 Uiso 1 1 calc R U
C22B C -0.00791(10) 0.0205(5) 0.19250(6) 0.0242(6) Uani 1 1 d . .
C23B C -0.02207(10) 0.1911(5) 0.21724(6) 0.0282(6) Uani 1 1 d . .
H23B H 0.0055 0.3184 0.2225 0.034 Uiso 1 1 calc R U
C24B C -0.07618(11) 0.1780(5) 0.23446(6) 0.0339(7) Uani 1 1 d . .
H24B H -0.0853 0.2962 0.2513 0.041 Uiso 1 1 calc R U
C25B C -0.11644(10) -0.0059(5) 0.22715(6) 0.0329(7) Uani 1 1 d . .
H25B H -0.1533 -0.0149 0.2389 0.040 Uiso 1 1 calc R U
C26B C -0.10301(11) -0.1763(5) 0.20275(7) 0.0368(7) Uani 1 1 d . .
H26B H -0.1307 -0.3034 0.1977 0.044 Uiso 1 1 calc R U
C27B C -0.04926(10) -0.1637(5) 0.18556(7) 0.0328(6) Uani 1 1 d . .
H27B H -0.0405 -0.2827 0.1688 0.039 Uiso 1 1 calc R U
C28B C -0.01714(10) 0.3796(5) 0.08733(6) 0.0247(6) Uani 1 1 d . .
C29B C -0.05654(10) 0.2448(6) 0.10623(6) 0.0360(7) Uani 1 1 d . .
H29B H -0.0426 0.1031 0.1178 0.043 Uiso 1 1 calc R U
C30B C -0.11646(11) 0.3136(6) 0.10859(7) 0.0449(8) Uani 1 1 d . .
H30B H -0.1429 0.2205 0.1222 0.054 Uiso 1 1 calc R U
C31B C -0.13780(11) 0.5156(6) 0.09139(8) 0.0484(8) Uani 1 1 d . .
H31B H -0.1785 0.5650 0.0934 0.058 Uiso 1 1 calc R U
C32B C -0.09943(12) 0.6435(6) 0.07142(10) 0.0665(11) Uani 1 1 d . .
H32B H -0.1140 0.7792 0.0587 0.080 Uiso 1 1 calc R U
C33B C -0.03914(12) 0.5777(6) 0.06942(9) 0.0551(9) Uani 1 1 d . .
H33B H -0.0130 0.6701 0.0556 0.066 Uiso 1 1 calc R U
O1B O 0.13553(7) 0.0523(3) 0.01128(4) 0.0307(4) Uani 1 1 d . .

loop_
_atom_site_aniso_label
_atom_site_aniso_U_11
_atom_site_aniso_U_22
_atom_site_aniso_U_33
_atom_site_aniso_U_23
_atom_site_aniso_U_13
_atom_site_aniso_U_12
C1A 0.0200(11) 0.0221(15) 0.0216(12) -0.0004(11) 0.0081(9) 0.0004(10)
C2A 0.0204(11) 0.0194(15) 0.0242(12) 0.0013(11) 0.0041(9) -0.0028(11)
C3A 0.0257(12) 0.0333(17) 0.0221(12) 0.0009(12) 0.0048(10) 0.0009(12)
C4A 0.0342(13) 0.0374(18) 0.0197(12) 0.0037(12) -0.0004(10) -0.0017(13)
C5A 0.0271(12) 0.0277(17) 0.0303(13) 0.0049(12) -0.0039(11) 0.0014(12)
C6A 0.0240(12) 0.0209(16) 0.0307(13) -0.0030(12) -0.0007(10) 0.0021(11)
C7A 0.0198(11) 0.0187(15) 0.0224(11) 0.0008(11) 0.0021(9) -0.0068(10)
C8A 0.0196(11) 0.0164(15) 0.0214(11) -0.0008(10) 0.0026(9) 0.0015(10)
C9A 0.0190(11) 0.0159(14) 0.0219(11) 0.0021(10) 0.0036(9) -0.0017(10)
C10A 0.0172(11) 0.0160(14) 0.0268(12) 0.0014(11) 0.0022(9) 0.0006(10)
C11A 0.0281(13) 0.0335(18) 0.0320(13) -0.0057(13) 0.0043(11) 0.0105(12)
C12A 0.0210(11) 0.0178(15) 0.0203(11) -0.0030(10) 0.0030(9) 0.0001(10)
C13A 0.0183(11) 0.0174(15) 0.0201(11) -0.0035(10) 0.0017(9) 0.0007(10)
C14A 0.0186(11) 0.0216(15) 0.0196(11) -0.0008(11) 0.0025(9) 0.0004(10)
C15A 0.0177(11) 0.0200(15) 0.0185(11) -0.0027(10) 0.0016(9) -0.0013(10)
C16A 0.0161(10) 0.0210(15) 0.0212(11) -0.0016(11) 0.0039(9) 0.0059(10)
C17A 0.0253(12) 0.0276(16) 0.0270(13) 0.0052(12) 0.0010(10) 0.0036(11)
C18A 0.0350(14) 0.0382(19) 0.0248(13) 0.0040(13) -0.0042(11) 0.0067(13)
C19A 0.0208(12) 0.0395(19) 0.0278(13) -0.0106(13) -0.0025(10) 0.0032(12)
C20A 0.0242(12) 0.0298(17) 0.0272(13) -0.0051(12) 0.0067(10) -0.0032(11)
C21A 0.0223(11) 0.0282(17) 0.0200(11) 0.0013(11) 0.0038(10) -0.0001(11)
C22A 0.0161(10) 0.0191(15) 0.0210(11) -0.0003(11) 0.0054(9) -0.0036(10)
C23A 0.0205(11) 0.0195(15) 0.0224(12) 0.0016(11) 0.0030(9) 0.0008(10)
C24A 0.0255(12) 0.0236(16) 0.0222(12) -0.0037(11) 0.0059(10) -0.0004(11)
C25A 0.0209(11) 0.0313(17) 0.0169(11) 0.0004(11) 0.0005(9) 0.0010(11)
C26A 0.0223(11) 0.0236(16) 0.0270(12) 0.0017(12) -0.0001(10) 0.0044(11)
C27A 0.0198(11) 0.0177(15) 0.0264(12) -0.0047(11) 0.0028(10) 0.0005(10)
C28A 0.0170(11) 0.0215(15) 0.0215(11) -0.0017(11) 0.0041(9) 0.0020(10)
C29A 0.0182(11) 0.0267(16) 0.0262(12) 0.0023(11) 0.0036(10) 0.0006(10)
C30A 0.0219(12) 0.047(2) 0.0236(12) 0.0027(13) 0.0007(10) 0.0066(13)
C31A 0.0232(12) 0.0413(19) 0.0286(13) -0.0124(13) -0.0051(10) 0.0094(12)
C32A 0.0288(13) 0.0235(17) 0.0437(15) -0.0064(13) -0.0043(11) 0.0009(12)
C33A 0.0308(13) 0.0211(16) 0.0284(13) 0.0014(11) -0.0008(11) -0.0006(11)
O1A 0.0279(8) 0.0343(12) 0.0206(8) -0.0029(8) 0.0063(7) 0.0107(8)
C1B 0.0236(12) 0.0281(16) 0.0199(12) 0.0018(11) 0.0010(10) 0.0053(11)
C2B 0.0188(11) 0.0263(16) 0.0244(12) 0.0069(12) 0.0015(10) 0.0026(11)
C3B 0.0241(12) 0.0334(17) 0.0275(13) 0.0025(12) 0.0048(10) 0.0032(11)
C4B 0.0198(12) 0.0392(19) 0.0353(14) 0.0067(13) 0.0065(11) -0.0016(12)
C5B 0.0215(12) 0.0296(17) 0.0421(15) 0.0047(13) 0.0042(11) -0.0021(11)
C6B 0.0233(12) 0.0237(16) 0.0357(14) 0.0006(12) 0.0022(11) 0.0015(11)
C7B 0.0183(11) 0.0216(15) 0.0277(12) 0.0054(11) 0.0014(10) 0.0028(11)
C8B 0.0186(11) 0.0212(15) 0.0316(13) -0.0001(12) 0.0034(10) 0.0005(11)
C9B 0.0194(11) 0.0225(15) 0.0277(12) 0.0015(11) 0.0051(10) 0.0013(10)
C10B 0.0195(11) 0.0268(16) 0.0256(12) 0.0012(12) -0.0008(10) -0.0010(11)
C11B 0.0300(13) 0.044(2) 0.0349(14) -0.0128(14) -0.0004(11) -0.0032(13)
C12B 0.0182(11) 0.0231(16) 0.0272(12) -0.0024(11) 0.0024(10) -0.0001(10)
C13B 0.0207(11) 0.0221(16) 0.0277(12) -0.0030(11) 0.0049(10) 0.0005(10)
C14B 0.0213(11) 0.0280(16) 0.0236(12) -0.0073(11) 0.0038(10) -0.0036(11)
C15B 0.0202(11) 0.0220(15) 0.0244(12) -0.0011(11) 0.0036(10) 0.0005(11)
C16B 0.0217(12) 0.0302(17) 0.0200(12) -0.0056(11) -0.0005(10) -0.0034(11)
C17B 0.0232(12) 0.0337(18) 0.0389(15) 0.0023(13) -0.0012(11) -0.0026(12)
C18B 0.0203(12) 0.052(2) 0.0429(16) 0.0071(15) 0.0015(11) -0.0067(13)
C19B 0.0168(12) 0.053(2) 0.0359(14) -0.0030(14) -0.0026(11) 0.0048(13)
C20B 0.0283(13) 0.0398(19) 0.0362(14) 0.0011(14) -0.0065(11) 0.0059(13)
C21B 0.0257(12) 0.0391(19) 0.0253(13) 0.0024(13) 0.0011(10) -0.0037(12)
C22B 0.0226(12) 0.0279(16) 0.0220(12) 0.0054(12) -0.0001(10) 0.0003(11)
C23B 0.0254(12) 0.0328(17) 0.0266(13) -0.0016(12) 0.0034(10) -0.0017(12)
C24B 0.0306(13) 0.043(2) 0.0281(13) 0.0017(13) 0.0074(11) 0.0040(13)
C25B 0.0219(12) 0.044(2) 0.0329(14) 0.0104(14) 0.0071(11) 0.0046(13)
C26B 0.0233(13) 0.0308(18) 0.0566(18) 0.0092(15) 0.0061(12) -0.0033(12)
C27B 0.0267(13) 0.0287(18) 0.0432(15) -0.0012(13) 0.0054(11) -0.0001(12)
C28B 0.0195(11) 0.0223(16) 0.0323(13) -0.0049(12) 0.0030(10) -0.0019(11)
C29B 0.0239(13) 0.049(2) 0.0353(14) 0.0083(14) -0.0034(11) -0.0055(13)
C30B 0.0238(13) 0.069(3) 0.0417(16) 0.0041(17) 0.0068(12) -0.0083(15)
C31B 0.0177(13) 0.046(2) 0.082(2) -0.0183(19) 0.0069(14) 0.0011(14)
C32B 0.0263(15) 0.030(2) 0.143(3) 0.016(2) 0.0049(18) 0.0049(14)
C33B 0.0245(14) 0.033(2) 0.108(3) 0.0276(19) 0.0125(16) 0.0017(13)
O1B 0.0254(8) 0.0414(13) 0.0253(9) -0.0070(8) 0.0031(7) -0.0023(8)

loop_
_atom_type_symbol
_atom_type_description
_atom_type_scat_dispersion_real
_atom_type_scat_dispersion_imag
_atom_type_scat_source
C C 0.0033 0.0016 'International Tables Vol C Tables 4.2.6.8 and 6.1.1.4'
H H 0.0000 0.0000 'International Tables Vol C Tables 4.2.6.8 and 6.1.1.4'
O O 0.0106 0.0060 'International Tables Vol C Tables 4.2.6.8 and 6.1.1.4'

loop_
_geom_angle_atom_site_label_1
_geom_angle_atom_site_label_2
_geom_angle_atom_site_label_3
_geom_angle
C10A C1A O1A 125.3(2)
C10A C1A C2A 123.2(2)
O1A C1A C2A 111.35(18)
C3A C2A C7A 119.1(2)
C3A C2A C1A 121.9(2)
C7A C2A C1A 118.95(19)
C4A C3A C2A 120.9(2)
C3A C4A C5A 120.1(2)
C6A C5A C4A 119.8(2)
C5A C6A C7A 120.7(2)
C6A C7A C2A 119.4(2)
C6A C7A C8A 120.6(2)
C2A C7A C8A 120.0(2)
C7A C8A C12A 120.4(2)
C7A C8A C9A 119.30(19)
C12A C8A C9A 59.91(14)
C10A C9A C28A 116.06(18)
C10A C9A C12A 116.04(19)
C28A C9A C12A 119.62(18)
C10A C9A C8A 114.93(18)
C28A C9A C8A 118.8(2)
C12A C9A C8A 59.53(14)
C1A C10A C9A 122.2(2)
C13A C12A C8A 118.9(2)
C13A C12A C9A 122.14(18)
C8A C12A C9A 60.56(14)
C12A C13A C14A 122.81(19)
C12A C13A C15A 119.8(2)
C14A C13A C15A 60.16(14)
C16A C14A C13A 123.78(18)
C16A C14A C15A 120.6(2)
C13A C14A C15A 60.54(14)
C22A C15A C14A 124.57(19)
C22A C15A C13A 119.4(2)
C14A C15A C13A 59.30(14)
C21A C16A C17A 118.2(2)
C21A C16A C14A 120.0(2)
C17A C16A C14A 121.7(2)
C18A C17A C16A 120.5(2)
C19A C18A C17A 120.6(2)
C18A C19A C20A 119.4(2)
C19A C20A C21A 120.0(2)
C16A C21A C20A 121.1(2)
C23A C22A C27A 118.7(2)
C23A C22A C15A 122.3(2)
C27A C22A C15A 118.7(2)
C24A C23A C22A 120.5(2)
C25A C24A C23A 120.4(2)
C24A C25A C26A 119.5(2)
C25A C26A C27A 120.2(2)
C26A C27A C22A 120.7(2)
C33A C28A C29A 118.1(2)
C33A C28A C9A 120.7(2)
C29A C28A C9A 121.2(2)
C30A C29A C28A 120.9(2)
C31A C30A C29A 120.2(2)
C30A C31A C32A 119.6(2)
C33A C32A C31A 120.1(3)
C32A C33A C28A 121.2(2)
C1A O1A C11A 116.84(17)
C10B C1B O1B 125.1(2)
C10B C1B C2B 123.2(2)
O1B C1B C2B 111.67(19)
C3B C2B C7B 119.5(2)
C3B C2B C1B 121.9(2)
C7B C2B C1B 118.5(2)
C4B C3B C2B 120.0(2)
C5B C4B C3B 120.6(2)
C4B C5B C6B 119.6(2)
C5B C6B C7B 121.2(2)
C6B C7B C2B 119.1(2)
C6B C7B C8B 120.2(2)
C2B C7B C8B 120.6(2)
C7B C8B C12B 121.4(2)
C7B C8B C9B 119.5(2)
C12B C8B C9B 59.54(15)
C10B C9B C28B 115.95(19)
C10B C9B C12B 115.7(2)
C28B C9B C12B 120.03(19)
C10B C9B C8B 114.56(18)
C28B C9B C8B 119.1(2)
C12B C9B C8B 59.80(15)
C1B C10B C9B 122.9(2)
C13B C12B C9B 124.03(19)
C13B C12B C8B 118.5(2)
C9B C12B C8B 60.66(15)
C12B C13B C14B 119.89(19)
C12B C13B C15B 120.4(2)
C14B C13B C15B 59.78(15)
C16B C14B C15B 121.0(2)
C16B C14B C13B 120.80(19)
C15B C14B C13B 60.42(15)
C22B C15B C14B 123.4(2)
C22B C15B C13B 119.8(2)
C14B C15B C13B 59.80(15)
C21B C16B C17B 118.3(2)
C21B C16B C14B 122.3(2)
C17B C16B C14B 119.3(2)
C18B C17B C16B 120.6(3)
C19B C18B C17B 120.5(3)
C18B C19B C20B 119.5(2)
C19B C20B C21B 120.4(3)
C16B C21B C20B 120.6(2)
C23B C22B C27B 118.0(2)
C23B C22B C15B 122.4(2)
C27B C22B C15B 119.5(2)
C22B C23B C24B 120.8(2)
C25B C24B C23B 120.2(3)
C26B C25B C24B 119.7(2)
C25B C26B C27B 120.3(3)
C26B C27B C22B 121.1(3)
C29B C28B C33B 118.4(2)
C29B C28B C9B 121.5(2)
C33B C28B C9B 120.1(2)
C28B C29B C30B 120.8(3)
C31B C30B C29B 120.5(3)
C32B C31B C30B 118.8(2)
C31B C32B C33B 120.9(3)
C28B C33B C32B 120.5(3)
C1B O1B C11B 116.77(18)

loop_
_geom_bond_atom_site_label_1
_geom_bond_atom_site_label_2
_geom_bond_distance
C1A C10A 1.335(3)
C1A O1A 1.372(3)
C1A C2A 1.471(3)
C2A C3A 1.390(3)
C2A C7A 1.404(3)
C3A C4A 1.377(3)
C4A C5A 1.386(3)
C5A C6A 1.380(3)
C6A C7A 1.392(3)
C7A C8A 1.475(3)
C8A C12A 1.517(3)
C8A C9A 1.533(3)
C9A C10A 1.488(3)
C9A C28A 1.502(3)
C9A C12A 1.523(3)
C11A O1A 1.422(3)
C12A C13A 1.489(3)
C13A C14A 1.503(3)
C13A C15A 1.521(3)
C14A C16A 1.500(3)
C14A C15A 1.516(3)
C15A C22A 1.488(3)
C16A C21A 1.388(3)
C16A C17A 1.390(3)
C17A C18A 1.388(3)
C18A C19A 1.378(4)
C19A C20A 1.380(3)
C20A C21A 1.390(3)
C22A C23A 1.387(3)
C22A C27A 1.389(3)
C23A C24A 1.387(3)
C24A C25A 1.380(3)
C25A C26A 1.382(3)
C26A C27A 1.385(3)
C28A C33A 1.390(3)
C28A C29A 1.392(3)
C29A C30A 1.389(3)
C30A C31A 1.376(4)
C31A C32A 1.388(4)
C32A C33A 1.380(3)
C1B C10B 1.338(3)
C1B O1B 1.372(3)
C1B C2B 1.476(3)
C2B C3B 1.398(3)
C2B C7B 1.402(3)
C3B C4B 1.389(4)
C4B C5B 1.376(4)
C5B C6B 1.382(3)
C6B C7B 1.390(3)
C7B C8B 1.478(3)
C8B C12B 1.521(3)
C8B C9B 1.534(3)
C9B C10B 1.483(3)
C9B C28B 1.509(3)
C9B C12B 1.517(3)
C11B O1B 1.428(3)
C12B C13B 1.494(3)
C13B C14B 1.508(3)
C13B C15B 1.517(3)
C14B C16B 1.498(3)
C14B C15B 1.508(3)
C15B C22B 1.490(3)
C16B C21B 1.381(4)
C16B C17B 1.390(3)
C17B C18B 1.387(3)
C18B C19B 1.365(4)
C19B C20B 1.378(4)
C20B C21B 1.387(3)
C22B C23B 1.388(3)
C22B C27B 1.392(3)
C23B C24B 1.393(3)
C24B C25B 1.377(4)
C25B C26B 1.374(4)
C26B C27B 1.386(3)
C28B C29B 1.375(3)
C28B C33B 1.379(4)
C29B C30B 1.390(3)
C30B C31B 1.378(4)
C31B C32B 1.364(4)
C32B C33B 1.392(4)

loop_
_geom_torsion_atom_site_label_1
_geom_torsion_atom_site_label_2
_geom_torsion_atom_site_label_3
_geom_torsion_atom_site_label_4
_geom_torsion
C10A C1A C2A C3A -175.6(2)
O1A C1A C2A C3A 0.2(3)
C10A C1A C2A C7A 0.8(3)
O1A C1A C2A C7A 176.5(2)
C7A C2A C3A C4A -2.4(4)
C1A C2A C3A C4A 173.9(2)
C2A C3A C4A C5A -1.2(4)
C3A C4A C5A C6A 2.9(4)
C4A C5A C6A C7A -1.0(4)
C5A C6A C7A C2A -2.5(3)
C5A C6A C7A C8A 175.4(2)
C3A C2A C7A C6A 4.2(3)
C1A C2A C7A C6A -172.2(2)
C3A C2A C7A C8A -173.7(2)
C1A C2A C7A C8A 9.9(3)
C6A C7A C8A C12A -119.3(2)
C2A C7A C8A C12A 58.6(3)
C6A C7A C8A C9A 170.4(2)
C2A C7A C8A C9A -11.7(3)
C7A C8A C9A C10A 3.5(3)
C12A C8A C9A C10A -106.8(2)
C7A C8A C9A C28A -140.4(2)
C12A C8A C9A C28A 109.3(2)
C7A C8A C9A C12A 110.2(2)
O1A C1A C10A C9A 175.4(2)
C2A C1A C10A C9A -9.4(4)
C28A C9A C10A C1A 151.9(2)
C12A C9A C10A C1A -59.8(3)
C8A C9A C10A C1A 6.9(3)
C7A C8A C12A C13A 138.9(2)
C9A C8A C12A C13A -112.7(2)
C7A C8A C12A C9A -108.4(2)
C10A C9A C12A C13A -147.6(2)
C28A C9A C12A C13A -0.5(3)
C8A C9A C12A C13A 107.5(3)
C10A C9A C12A C8A 104.9(2)
C28A C9A C12A C8A -107.9(2)
C8A C12A C13A C14A -115.7(2)
C9A C12A C13A C14A 172.7(2)
C8A C12A C13A C15A 172.55(17)
C9A C12A C13A C15A 101.0(3)
C12A C13A C14A C16A 0.8(4)
C15A C13A C14A C16A 109.0(2)
C12A C13A C14A C15A -108.2(2)
C16A C14A C15A C22A 139.4(2)
C13A C14A C15A C22A -106.5(3)
C16A C14A C15A C13A -114.1(2)
C12A C13A C15A C22A -132.0(2)
C14A C13A C15A C22A 115.0(2)
C12A C13A C15A C14A 113.0(2)
C13A C14A C16A C21A -130.3(2)
C15A C14A C16A C21A -57.3(3)
C13A C14A C16A C17A 53.3(3)
C15A C14A C16A C17A 126.4(2)
C21A C16A C17A C18A -3.4(3)
C14A C16A C17A C18A 173.1(2)
C16A C17A C18A C19A 0.1(4)
C17A C18A C19A C20A 2.3(4)
C18A C19A C20A C21A -1.3(4)
C17A C16A C21A C20A 4.3(3)
C14A C16A C21A C20A -172.2(2)
C19A C20A C21A C16A -2.0(3)
C14A C15A C22A C23A 26.7(3)
C13A C15A C22A C23A -44.5(3)
C14A C15A C22A C27A -159.1(2)
C13A C15A C22A C27A 129.8(2)
C27A C22A C23A C24A -1.5(3)
C15A C22A C23A C24A 172.7(2)
C22A C23A C24A C25A 0.6(3)
C23A C24A C25A C26A 1.1(3)
C24A C25A C26A C27A -1.9(3)
C25A C26A C27A C22A 0.9(3)
C23A C22A C27A C26A 0.7(3)
C15A C22A C27A C26A -173.7(2)
C10A C9A C28A C33A -83.7(3)
C12A C9A C28A C33A 129.2(2)
C8A C9A C28A C33A 59.8(3)
C10A C9A C28A C29A 95.0(3)
C12A C9A C28A C29A -52.1(3)
C8A C9A C28A C29A -121.5(2)
C33A C28A C29A C30A -2.0(3)
C9A C28A C29A C30A 179.2(2)
C28A C29A C30A C31A 1.6(3)
C29A C30A C31A C32A 0.5(4)
C30A C31A C32A C33A -2.2(4)
C31A C32A C33A C28A 1.7(4)
C29A C28A C33A C32A 0.4(3)
C9A C28A C33A C32A 179.1(2)
C10A C1A O1A C11A -7.6(3)
C2A C1A O1A C11A 176.8(2)
C10B C1B C2B C3B -173.7(2)
O1B C1B C2B C3B 4.0(3)
C10B C1B C2B C7B 2.7(3)
O1B C1B C2B C7B -179.6(2)
C7B C2B C3B C4B -1.3(4)
C1B C2B C3B C4B 175.0(2)
C2B C3B C4B C5B 0.9(4)
C3B C4B C5B C6B -0.4(4)
C4B C5B C6B C7B 0.3(4)
C5B C6B C7B C2B -0.7(4)
C5B C6B C7B C8B 178.8(2)
C3B C2B C7B C6B 1.2(3)
C1B C2B C7B C6B -175.3(2)
C3B C2B C7B C8B -178.3(2)
C1B C2B C7B C8B 5.3(3)
C6B C7B C8B C12B -118.0(3)
C2B C7B C8B C12B 61.5(3)
C6B C7B C8B C9B 171.8(2)
C2B C7B C8B C9B -8.8(3)
C7B C8B C9B C10B 4.6(3)
C12B C8B C9B C10B -106.6(2)
C7B C8B C9B C28B -139.0(2)
C12B C8B C9B C28B 109.8(2)
C7B C8B C9B C12B 111.2(2)
O1B C1B C10B C9B 175.6(2)
C2B C1B C10B C9B -7.0(4)
C28B C9B C10B C1B 148.0(2)
C12B C9B C10B C1B -63.7(3)
C8B C9B C10B C1B 3.1(3)
C10B C9B C12B C13B -149.0(2)
C28B C9B C12B C13B -2.1(4)
C8B C9B C12B C13B 106.3(3)
C10B C9B C12B C8B 104.7(2)
C28B C9B C12B C8B -108.3(3)
C7B C8B C12B C13B 136.7(2)
C9B C8B C12B C13B -115.2(2)
C7B C8B C12B C9B -108.1(2)
C9B C12B C13B C14B 177.2(2)
C8B C12B C13B C14B -110.7(3)
C9B C12B C13B C15B 106.8(3)
C8B C12B C13B C15B 178.94(18)
C12B C13B C14B C16B 0.6(4)
C15B C13B C14B C16B 110.6(3)
C12B C13B C14B C15B -110.0(3)
C16B C14B C15B C22B 142.0(2)
C13B C14B C15B C22B -107.8(3)
C16B C14B C15B C13B -110.2(2)
C12B C13B C15B C22B -137.3(2)
C14B C13B C15B C22B 113.6(2)
C12B C13B C15B C14B 109.1(2)
C15B C14B C16B C21B -53.9(3)
C13B C14B C16B C21B -125.7(3)
C15B C14B C16B C17B 126.8(2)
C13B C14B C16B C17B 55.0(3)
C21B C16B C17B C18B 0.5(4)
C14B C16B C17B C18B 179.8(2)
C16B C17B C18B C19B -1.0(4)
C17B C18B C19B C20B 0.3(4)
C18B C19B C20B C21B 0.9(4)
C17B C16B C21B C20B 0.7(3)
C14B C16B C21B C20B -178.6(2)
C19B C20B C21B C16B -1.4(4)
C14B C15B C22B C23B 16.8(4)
C13B C15B C22B C23B -54.8(3)
C14B C15B C22B C27B -166.4(2)
C13B C15B C22B C27B 122.1(3)
C27B C22B C23B C24B -0.2(4)
C15B C22B C23B C24B 176.7(2)
C22B C23B C24B C25B 0.2(4)
C23B C24B C25B C26B -0.1(4)
C24B C25B C26B C27B 0.0(4)
C25B C26B C27B C22B 0.0(4)
C23B C22B C27B C26B 0.1(4)
C15B C22B C27B C26B -176.9(2)
C10B C9B C28B C29B 97.4(3)
C12B C9B C28B C29B -49.5(3)
C8B C9B C28B C29B -119.4(3)
C10B C9B C28B C33B -79.7(3)
C12B C9B C28B C33B 133.4(3)
C8B C9B C28B C33B 63.5(3)
C33B C28B C29B C30B -3.1(4)
C9B C28B C29B C30B 179.8(2)
C28B C29B C30B C31B 1.4(4)
C29B C30B C31B C32B 1.5(5)
C30B C31B C32B C33B -2.5(5)
C29B C28B C33B C32B 2.0(5)
C9B C28B C33B C32B 179.2(3)
C31B C32B C33B C28B 0.8(6)
C10B C1B O1B C11B -4.0(3)
C2B C1B O1B C11B 178.4(2)
